data_9016263
loop_
_publ_author_name
'Simonov, M. A.'
'Egorov-Tismenko Y K'
'Belov, N. V.'

_publ_section_title
;
 Use of modern X-ray equipment to solve fine problems of structural
 mineralogy by the example of the crystal structure of babefphite BaBe(PO4)F
;
_journal_name_full 'Soviet Physics Crystallography'
_journal_page_first 28
_journal_page_last 31
_journal_volume 25
_journal_year 1980
_chemical_compound_source 'Aunik F-Be deposit, Transbaikalia, Eastern-Siberian Region, Russia'
_chemical_formula_sum 'Ba Be F O4 P'
_chemical_name_mineral Babefphite
_space_group_crystal_system triclinic
_space_group_IT_number 1
_space_group_name_Hall 'F 1'
_space_group_name_H-M_alt 'F 1'
_cell_angle_alpha 90.01
_cell_angle_beta 89.99
_cell_angle_gamma 90.32
_cell_length_a 6.889
_cell_length_b 16.814
_cell_length_c 6.902
_cell_formula_units_Z 8
_cell_volume 799.458
_database_code_amcsd 0019355
_exptl_crystal_density_diffrn 4.325
_cod_depositor_comments
;
 Updating space group information.

 2018-06-13,
 Antanas Vaitkus
;
_cod_original_formula_sum 'Ba Be P O4 F'
_cod_database_code 9016263

loop_
_space_group_symop_id
_space_group_symop_operation_xyz
1 x,y,z
2 x,1/2+y,1/2+z
3 1/2+x,y,1/2+z
4 1/2+x,1/2+y,z

loop_
_atom_site_aniso_label
_atom_site_aniso_U_11
_atom_site_aniso_U_22
_atom_site_aniso_U_33
_atom_site_aniso_U_12
_atom_site_aniso_U_13
_atom_site_aniso_U_23
Ba1 0.00734 0.01203 0.01051 -0.00190 0.00038 0.00089
Ba2 0.00849 0.00975 0.00912 -0.00038 0.00051 -0.00165
Be1 0.01267 0.01013 0.01267 -0.00760 0.00633 0.00507
Be2 0.01267 0.00633 0.00380 0.00000 -0.00760 0.00126
P1 0.00393 0.00507 0.00532 -0.00190 0.00000 0.00013
P2 0.00456 0.00380 0.00481 -0.00013 0.00025 -0.00013
O1 0.01013 0.01266 0.01013 0.00000 0.00380 -0.00126
O2 0.00760 0.00507 0.01646 -0.00127 0.00127 -0.00253
O3 0.00633 0.00507 0.01900 0.00000 0.00000 0.00126
O4 0.01267 0.01013 0.02026 -0.00633 0.00380 -0.00253
O5 0.00887 0.01266 0.01013 0.00000 -0.00253 -0.00126
O6 0.01140 0.00887 0.00887 0.00000 -0.00253 0.00000
O7 0.01013 0.00887 0.00760 -0.00253 -0.00253 0.00000
O8 0.01267 0.00887 0.00887 0.00127 0.00253 0.00000
F1 0.01013 0.01520 0.01140 -0.00253 0.00253 0.00000
F2 0.00887 0.01266 0.01140 -0.00253 -0.00127 -0.00126

loop_
_atom_site_label
_atom_site_fract_x
_atom_site_fract_y
_atom_site_fract_z
Ba1 0.00000 0.00000 0.00000
Ba2 0.25000 0.25000 0.25000
Be1 0.26400 0.17030 0.74100
Be2 0.51400 0.41840 0.51100
P1 0.00990 0.08280 0.48950
P2 0.26030 0.33250 0.76090
O1 0.16370 0.07940 0.33340
O2 0.89810 0.00260 0.50020
O3 0.14670 0.25210 0.74980
O4 0.34990 0.34880 0.56010
O5 0.41270 0.32910 0.91670
O6 0.35990 0.14830 0.94790
O7 0.10020 0.09810 0.69040
O8 0.10860 0.39910 0.80140
F1 0.41800 0.17410 0.58180
F2 0.16820 0.42350 0.16850

loop_
_cod_related_entry_id
_cod_related_entry_database
_cod_related_entry_code
1 AMCSD 0019355
